data_1100625
loop_
_publ_author_name
'Chitsaz, Soheila'
'Neum\"uller, Bernhard'
'Harms, Klaus'
'Dehnicke, Kurt'

_publ_section_title
;
 Asymmetrisch substituierte Iminiumsalze [Et~3~PNAsPh~3~]X und ihre
 Reaktion mit Acetonitril. Kristallstrukturen von [Et~3~PNAsPh~3~]X
 (X = Cl, Br), [(Ph~3~As)~2~CCN]Br und [(Ph~3~As)~2~CCN(SnBr~5~)]
;
_journal_coden_ASTM ZAACAB
_journal_issue 8
_journal_name_full
;
 Zeitschrift fuer Anorganische und Allgemeine Chemie
;
_journal_page_first 1341
_journal_page_last 1346
_journal_paper_doi 10.1002/(sici)1521-3749(199808)624:8<1341::aid-zaac1341>3.0.co;2-v
_journal_volume 624
_journal_year 1998
_chemical_formula_sum 'C38 H30 As2 Br5 N Sn'
_space_group_IT_number 14
_symmetry_cell_setting monoclinic
_symmetry_space_group_name_Hall '-P 2ybc'
_symmetry_space_group_name_H-M 'P 1 21/c 1'
_cell_angle_alpha 90
_cell_angle_beta 101.54(1)
_cell_angle_gamma 90
_cell_formula_units_Z 4
_cell_length_a 9.676(1)
_cell_length_b 22.562(1)
_cell_length_c 17.987(2)
_cod_original_sg_symbol_H-M 'P 21/c'
_cod_original_formula_sum 'C38 H30 As2 Br5 N1 Sn1'
_cod_database_code 1100625

loop_
_symmetry_equiv_pos_site_id
_symmetry_equiv_pos_as_xyz
1 x,y,z
2 x,1/2-y,1/2+z
3 -x,-y,-z
4 -x,-1/2+y,-1/2-z

loop_
_atom_site_label
_atom_site_type_symbol
_atom_site_fract_x
_atom_site_fract_y
_atom_site_fract_z
Sn1 Sn 0.45475(8) 0.25766(3) 0.30565(4)
Br1 Br 0.41117(11) 0.24045(4) 0.43949(5)
Br2 Br 0.71054(11) 0.22222(4) 0.34639(6)
Br3 Br 0.52096(12) 0.36697(4) 0.33649(6)
Br4 Br 0.48670(12) 0.26628(5) 0.16902(6)
Br5 Br 0.18824(11) 0.27638(4) 0.25465(5)
C1 C 0.1887(9) 0.0841(4) 0.2711(5)
C2 C 0.2989(11) 0.1255(4) 0.2830(5)
N1 N 0.3934(9) 0.1589(3) 0.2898(4)
As1 As 0.12218(11) 0.05596(4) 0.35368(5)
As2 As 0.11729(10) 0.06837(4) 0.16775(5)
C3 C 0.1235(9) 0.1164(3) 0.4267(4)
C4 C 0.0708(10) 0.1721(4) 0.4048(5)
H1 H 0.0413(10) 0.1812(4) 0.3525(5)
C5 C 0.0610(11) 0.2151(4) 0.4592(5)
H2 H 0.0221(11) 0.2529(4) 0.4440(5)
C6 C 0.1064(11) 0.2030(4) 0.5332(5)
H3 H 0.0972(11) 0.2322(4) 0.5699(5)
C7 C 0.1681(13) 0.1475(4) 0.5575(5)
H4 H 0.2038(13) 0.1397(4) 0.6097(5)
C8 C 0.1744(11) 0.1057(4) 0.5037(6)
H5 H 0.2146(11) 0.0681(4) 0.5191(6)
C9 C 0.2326(13) -0.0092(4) 0.3977(5)
C10 C 0.3576(13) -0.0226(4) 0.3778(6)
H6 H 0.3892(13) 0.0014(4) 0.3411(6)
C11 C 0.4381(16) -0.0688(6) 0.4084(7)
H7 H 0.5253(16) -0.0769(6) 0.3938(7)
C12 C 0.3934(18) -0.1030(6) 0.4596(9)
H8 H 0.4492(18) -0.1360(6) 0.4799(9)
C13 C 0.2750(17) -0.0926(4) 0.4829(7)
H9 H 0.2484(17) -0.1173(4) 0.5204(7)
C14 C 0.1883(12) -0.0454(4) 0.4528(5)
H10 H 0.1022(12) -0.0378(4) 0.4688(5)
C15 C -0.0666(11) 0.0293(4) 0.3225(5)
C16 C -0.0998(11) -0.0300(3) 0.3093(5)
H11 H -0.0273(11) -0.0591(3) 0.3189(5)
C17 C -0.2364(11) -0.0470(4) 0.2824(5)
H12 H -0.2572(11) -0.0876(4) 0.2716(5)
C18 C -0.3449(12) -0.0059(4) 0.2705(5)
H13 H -0.4397(12) -0.0182(4) 0.2531(5)
C19 C -0.3130(11) 0.0535(4) 0.2844(6)
H14 H -0.3859(11) 0.0824(4) 0.2768(6)
C20 C -0.1759(12) 0.0699(5) 0.3091(6)
H15 H -0.1547(12) 0.1108(5) 0.3175(6)
C21 C 0.0341(11) -0.0074(4) 0.1543(5)
C22 C 0.1077(11) -0.0584(4) 0.1829(5)
H16 H 0.2005(11) -0.0555(4) 0.2125(5)
C23 C 0.0439(14) -0.1135(4) 0.1677(6)
H17 H 0.0929(14) -0.1483(4) 0.1876(6)
C24 C -0.0919(13) -0.1179(4) 0.1231(6)
H18 H -0.1322(13) -0.1558(4) 0.1101(6)
C25 C -0.1657(12) -0.0687(5) 0.0988(6)
H19 H -0.2608(12) -0.0715(5) 0.0723(6)
C26 C -0.1021(11) -0.0146(4) 0.1126(5)
H20 H -0.1534(11) 0.0197(4) 0.0927(5)
C27 C 0.2735(10) 0.0713(4) 0.1198(4)
C28 C 0.3216(12) 0.1255(4) 0.0988(5)
H21 H 0.2710(12) 0.1608(4) 0.1043(5)
C29 C 0.4429(12) 0.1279(4) 0.0699(5)
H22 H 0.4736(12) 0.1652(4) 0.0547(5)
C30 C 0.5192(12) 0.0796(5) 0.0625(5)
H23 H 0.6038(12) 0.0823(5) 0.0435(5)
C31 C 0.4714(14) 0.0264(5) 0.0831(6)
H24 H 0.5235(14) -0.0085(5) 0.0778(6)
C32 C 0.3506(12) 0.0220(4) 0.1110(6)
H25 H 0.3197(12) -0.0157(4) 0.1245(6)
C33 C -0.0179(9) 0.1250(4) 0.1203(5)
C34 C -0.075(1) 0.1656(4) 0.1650(5)
H26 H -0.0482(10) 0.1643(4) 0.2188(5)
C35 C -0.1713(12) 0.2077(4) 0.1298(6)
H27 H -0.2055(12) 0.2374(4) 0.1590(6)
C36 C -0.2156(12) 0.2060(5) 0.0537(6)
H28 H -0.2849(12) 0.2334(5) 0.0299(6)
C37 C -0.1621(11) 0.1652(4) 0.0099(6)
H29 H -0.1938(11) 0.1651(4) -0.0436(6)
C38 C -0.0639(10) 0.1248(4) 0.0431(5)
H30 H -0.0275(10) 0.0966(4) 0.0128(5)

loop_
_atom_type_symbol
_atom_type_radius_bond
C 0.68
H 0.23
As 1.21
Br 1.21
N 0.68
Sn 1.46
